data_4038678
loop_
_publ_author_name
'M\;adry, Tomasz'
'Czapik, Agnieszka'
'Kwit, Marcin'

_publ_section_title
;
 Point-to-Axial Chirality Transmission: A Highly Sensitive Triaryl
 Chirality Probe for Stereochemical Assignments of Amines
;
_journal_name_full 'The Journal of Organic Chemistry'
_journal_paper_doi 10.1021/acs.joc.0c00734
_journal_year 2020
_chemical_absolute_configuration syn
_chemical_formula_moiety 'C44 H48 N2'
_chemical_formula_sum 'C44 H48 N2'
_chemical_formula_weight 604.84
_space_group_crystal_system orthorhombic
_space_group_IT_number 19
_space_group_name_Hall 'P 2ac 2ab'
_space_group_name_H-M_alt 'P 21 21 21'
_atom_sites_solution_hydrogens geom
_atom_sites_solution_primary dual
_audit_creation_method SHELXL-2018/3
_cell_angle_alpha 90
_cell_angle_beta 90
_cell_angle_gamma 90
_cell_formula_units_Z 4
_cell_length_a 9.4593(4)
_cell_length_b 11.8372(4)
_cell_length_c 30.9935(17)
_cell_measurement_reflns_used 5053
_cell_measurement_temperature 130(2)
_cell_measurement_theta_max 75.3100
_cell_measurement_theta_min 3.9880
_cell_volume 3470.4(3)
_computing_cell_refinement 'CrysAlisPro 1.171.40.57a (Rigaku OD, 2019)'
_computing_data_collection 'CrysAlisPro 1.171.40.57a (Rigaku OD, 2019)'
_computing_data_reduction 'CrysAlisPro 1.171.40.57a (Rigaku OD, 2019)'
_computing_structure_refinement 'SHELXL-2018/3 (Sheldrick, 2018)'
_computing_structure_solution 'SHELXT 2018/2 (Sheldrick, 2018)'
_diffrn_ambient_temperature 130(2)
_diffrn_detector_area_resol_mean 10.5357
_diffrn_measured_fraction_theta_full 0.999
_diffrn_measured_fraction_theta_max 0.999
_diffrn_measurement_device_type 'SuperNova, Single source at offset/far, Atlas'
_diffrn_measurement_method '\w scans'
_diffrn_radiation_type CuK\a
_diffrn_radiation_wavelength 1.54184
_diffrn_reflns_av_R_equivalents 0.1072
_diffrn_reflns_av_unetI/netI 0.0859
_diffrn_reflns_Laue_measured_fraction_full 0.999
_diffrn_reflns_Laue_measured_fraction_max 0.999
_diffrn_reflns_limit_h_max 11
_diffrn_reflns_limit_h_min -11
_diffrn_reflns_limit_k_max 11
_diffrn_reflns_limit_k_min -14
_diffrn_reflns_limit_l_max 35
_diffrn_reflns_limit_l_min -37
_diffrn_reflns_number 24522
_diffrn_reflns_point_group_measured_fraction_full 0.999
_diffrn_reflns_point_group_measured_fraction_max 0.999
_diffrn_reflns_theta_full 67.684
_diffrn_reflns_theta_max 70.054
_diffrn_reflns_theta_min 4.701
_diffrn_source 'micro-focus sealed X-ray tube'
_exptl_absorpt_coefficient_mu 0.499
_exptl_absorpt_correction_T_max 1.00000
_exptl_absorpt_correction_T_min 0.69663
_exptl_absorpt_correction_type multi-scan
_exptl_absorpt_process_details
;
CrysAlisPro 1.171.40.57a (Rigaku Oxford Diffraction, 2018)
Empirical absorption correction using spherical harmonics,
 implemented in SCALE3 ABSPACK scaling algorithm.
;
_exptl_crystal_colour colourless
_exptl_crystal_density_diffrn 1.158
_exptl_crystal_description plate
_exptl_crystal_F_000 1304
_exptl_crystal_size_max 0.150
_exptl_crystal_size_mid 0.150
_exptl_crystal_size_min 0.010
_refine_diff_density_max 0.672
_refine_diff_density_min -0.346
_refine_diff_density_rms 0.108
_refine_ls_abs_structure_details
;
 Flack x determined using 1500 quotients [(I+)-(I-)]/[(I+)+(I-)]
 (Parsons, Flack and Wagner, Acta Cryst. B69 (2013) 249-259).
;
_refine_ls_abs_structure_Flack -0.2(10)
_refine_ls_extinction_method none
_refine_ls_goodness_of_fit_ref 1.033
_refine_ls_hydrogen_treatment constr
_refine_ls_matrix_type full
_refine_ls_number_parameters 417
_refine_ls_number_reflns 6598
_refine_ls_number_restraints 0
_refine_ls_restrained_S_all 1.033
_refine_ls_R_factor_all 0.1229
_refine_ls_R_factor_gt 0.0932
_refine_ls_shift/su_max 0.000
_refine_ls_shift/su_mean 0.000
_refine_ls_structure_factor_coef Fsqd
_refine_ls_weighting_details 'w=1/[\s^2^(Fo^2^)+(0.1839P)^2^] where P=(Fo^2^+2Fc^2^)/3'
_refine_ls_weighting_scheme calc
_refine_ls_wR_factor_gt 0.2508
_refine_ls_wR_factor_ref 0.2778
_reflns_Friedel_coverage 0.766
_reflns_Friedel_fraction_full 0.999
_reflns_Friedel_fraction_max 0.999
_reflns_number_gt 4723
_reflns_number_total 6598
_reflns_threshold_expression 'I > 2\s(I)'
_cod_data_source_file jo0c00734_si_003.cif
_cod_data_source_block 4d
_cod_database_code 4038678
_shelx_shelxl_version_number 2018/3
_shelx_space_group_comment
;
The symmetry employed for this shelxl refinement is uniquely defined
by the following loop, which should always be used as a source of
symmetry information in preference to the above space-group names.
They are only intended as comments.
;
_shelx_estimated_absorpt_t_min 0.929
_shelx_estimated_absorpt_t_max 0.995

loop_
_space_group_symop_operation_xyz
'x, y, z'
'-x+1/2, -y, z+1/2'
'-x, y+1/2, -z+1/2'
'x+1/2, -y+1/2, -z'

loop_
_atom_site_label
_atom_site_type_symbol
_atom_site_fract_x
_atom_site_fract_y
_atom_site_fract_z
_atom_site_U_iso_or_equiv
_atom_site_adp_type
_atom_site_occupancy
_atom_site_site_symmetry_order
_atom_site_calc_flag
_atom_site_refinement_flags_posn
_atom_site_refinement_flags_adp
_atom_site_refinement_flags_occupancy
_atom_site_disorder_assembly
_atom_site_disorder_group
N1 N 0.2185(6) 0.6520(4) 0.13136(19) 0.0440(12) Uani 1 1 d . . . . .
N2 N 0.3390(5) 0.5773(5) 0.36464(17) 0.0402(12) Uani 1 1 d . . . . .
C1 C 0.5394(6) 0.6985(4) 0.22035(19) 0.0318(12) Uani 1 1 d . . . . .
C2 C 0.6042(6) 0.7972(5) 0.2342(2) 0.0369(13) Uani 1 1 d . . . . .
H2 H 0.555488 0.845817 0.253552 0.044 Uiso 1 1 calc R U . . .
C3 C 0.7398(6) 0.8262(5) 0.2203(2) 0.0394(13) Uani 1 1 d . . . . .
H3 H 0.782388 0.894013 0.230329 0.047 Uiso 1 1 calc R U . . .
C4 C 0.8110(6) 0.7581(5) 0.1926(2) 0.0416(14) Uani 1 1 d . . . . .
H4 H 0.902006 0.780211 0.182759 0.050 Uiso 1 1 calc R U . . .
C5 C 0.8267(6) 0.5823(6) 0.1503(2) 0.0441(14) Uani 1 1 d . . . . .
H5 H 0.916913 0.604045 0.139654 0.053 Uiso 1 1 calc R U . . .
C6 C 0.7698(7) 0.4786(6) 0.1380(3) 0.0507(16) Uani 1 1 d . . . . .
H6 H 0.820625 0.430023 0.119234 0.061 Uiso 1 1 calc R U . . .
C7 C 0.6372(7) 0.4468(5) 0.1537(2) 0.0465(15) Uani 1 1 d . . . . .
H7 H 0.599281 0.375312 0.145925 0.056 Uiso 1 1 calc R U . . .
C8 C 0.5603(6) 0.5171(5) 0.1802(2) 0.0384(13) Uani 1 1 d . . . . .
H8 H 0.469898 0.494210 0.190286 0.046 Uiso 1 1 calc R U . . .
C9 C 0.6162(6) 0.6242(5) 0.19267(19) 0.0323(11) Uani 1 1 d . . . . .
C10 C 0.7530(6) 0.6554(5) 0.17806(19) 0.0336(12) Uani 1 1 d . . . . .
C11 C -0.0227(6) 0.5871(4) 0.28269(19) 0.0323(11) Uani 1 1 d . . . . .
C12 C -0.0845(6) 0.4876(5) 0.2687(2) 0.0384(13) Uani 1 1 d . . . . .
H12 H -0.033766 0.439510 0.249650 0.046 Uiso 1 1 calc R U . . .
C13 C -0.2200(6) 0.4568(5) 0.2820(2) 0.0441(15) Uani 1 1 d . . . . .
H13 H -0.261154 0.388988 0.271469 0.053 Uiso 1 1 calc R U . . .
C14 C -0.2945(6) 0.5235(5) 0.3103(2) 0.0409(14) Uani 1 1 d . . . . .
H14 H -0.384836 0.500161 0.320257 0.049 Uiso 1 1 calc R U . . .
C15 C -0.3144(7) 0.7006(6) 0.3519(2) 0.0425(14) Uani 1 1 d . . . . .
H15 H -0.404708 0.677861 0.362066 0.051 Uiso 1 1 calc R U . . .
C16 C -0.2604(8) 0.8042(6) 0.3636(2) 0.0510(16) Uani 1 1 d . . . . .
H16 H -0.313743 0.852660 0.381817 0.061 Uiso 1 1 calc R U . . .
C17 C -0.1263(7) 0.8385(6) 0.3487(2) 0.0464(15) Uani 1 1 d . . . . .
H17 H -0.091008 0.910957 0.356288 0.056 Uiso 1 1 calc R U . . .
C18 C -0.0472(6) 0.7689(5) 0.3236(2) 0.0385(13) Uani 1 1 d . . . . .
H18 H 0.044196 0.792357 0.314501 0.046 Uiso 1 1 calc R U . . .
C19 C -0.0996(6) 0.6609(5) 0.3106(2) 0.0331(12) Uani 1 1 d . . . . .
C20 C -0.2357(6) 0.6280(5) 0.3246(2) 0.0349(12) Uani 1 1 d . . . . .
C21 C 0.3945(6) 0.6703(4) 0.2358(2) 0.0331(12) Uani 1 1 d . . . . .
C22 C 0.2809(6) 0.6610(5) 0.2072(2) 0.0349(12) Uani 1 1 d . . . . .
C23 C 0.1454(6) 0.6327(4) 0.2237(2) 0.0345(12) Uani 1 1 d . . . . .
H23 H 0.068236 0.624853 0.204268 0.041 Uiso 1 1 calc R U . . .
C24 C 0.1234(6) 0.6162(4) 0.2676(2) 0.0329(12) Uani 1 1 d . . . . .
C25 C 0.2401(6) 0.6222(5) 0.29568(19) 0.0341(12) Uani 1 1 d . . . . .
C26 C 0.3719(6) 0.6517(5) 0.2791(2) 0.0352(12) Uani 1 1 d . . . . .
H26 H 0.449268 0.659188 0.298480 0.042 Uiso 1 1 calc R U . . .
C27 C 0.2988(6) 0.6849(5) 0.1612(2) 0.0362(12) Uani 1 1 d . . . . .
H27 H 0.378285 0.729215 0.153130 0.043 Uiso 1 1 calc R U . . .
C28 C 0.2583(7) 0.6835(5) 0.0875(2) 0.0437(14) Uani 1 1 d . . . . .
H28 H 0.327410 0.747256 0.088894 0.052 Uiso 1 1 calc R U . . .
C29 C 0.1285(8) 0.7227(6) 0.0624(2) 0.0476(15) Uani 1 1 d . . . . .
H29 H 0.062550 0.656897 0.060201 0.057 Uiso 1 1 calc R U . . .
C30 C 0.0506(8) 0.8162(7) 0.0851(3) 0.0536(17) Uani 1 1 d . . . . .
H30A H 0.032699 0.793043 0.115316 0.064 Uiso 1 1 calc R U . . .
H30B H -0.042257 0.827082 0.070951 0.064 Uiso 1 1 calc R U . . .
C31 C 0.1295(9) 0.9282(7) 0.0852(3) 0.062(2) Uani 1 1 d . . . . .
H31A H 0.071103 0.986531 0.099604 0.074 Uiso 1 1 calc R U . . .
H31B H 0.218667 0.920136 0.101647 0.074 Uiso 1 1 calc R U . . .
C32 C 0.1619(10) 0.9646(6) 0.0397(3) 0.067(2) Uani 1 1 d . . . . .
H32A H 0.218596 1.034921 0.040358 0.080 Uiso 1 1 calc R U . . .
H32B H 0.072353 0.981143 0.024383 0.080 Uiso 1 1 calc R U . . .
C33 C 0.2436(9) 0.8733(6) 0.0149(3) 0.0582(18) Uani 1 1 d . . . . .
H33A H 0.256560 0.897349 -0.015483 0.070 Uiso 1 1 calc R U . . .
H33B H 0.338261 0.863196 0.027919 0.070 Uiso 1 1 calc R U . . .
C34 C 0.1629(10) 0.7612(7) 0.0161(2) 0.0572(18) Uani 1 1 d . . . . .
H34A H 0.220191 0.702176 0.001761 0.069 Uiso 1 1 calc R U . . .
H34B H 0.073604 0.769407 -0.000239 0.069 Uiso 1 1 calc R U . . .
C35 C 0.3323(9) 0.5803(6) 0.0673(2) 0.0515(17) Uani 1 1 d . . . . .
H35A H 0.419893 0.564494 0.083080 0.077 Uiso 1 1 calc R U . . .
H35B H 0.354460 0.596146 0.037024 0.077 Uiso 1 1 calc R U . . .
H35C H 0.269626 0.514485 0.069009 0.077 Uiso 1 1 calc R U . . .
C36 C 0.2288(6) 0.5881(5) 0.3414(2) 0.0374(13) Uani 1 1 d . . . . .
H36 H 0.138333 0.573935 0.353583 0.045 Uiso 1 1 calc R U . . .
C37 C 0.3250(7) 0.5291(5) 0.4079(2) 0.0411(13) Uani 1 1 d . . . . .
H37 H 0.223043 0.529093 0.416441 0.049 Uiso 1 1 calc R U . . .
C38 C 0.4096(7) 0.5987(5) 0.4402(2) 0.0415(14) Uani 1 1 d . . . . .
H38 H 0.511170 0.594373 0.431467 0.050 Uiso 1 1 calc R U . . .
C39 C 0.3992(8) 0.5545(6) 0.4858(2) 0.0473(15) Uani 1 1 d . . . . .
H39A H 0.435453 0.476089 0.486535 0.057 Uiso 1 1 calc R U . . .
H39B H 0.298491 0.552594 0.494448 0.057 Uiso 1 1 calc R U . . .
C40 C 0.4818(9) 0.6260(6) 0.5182(2) 0.0519(17) Uani 1 1 d . . . . .
H40A H 0.464090 0.597005 0.547676 0.062 Uiso 1 1 calc R U . . .
H40B H 0.584221 0.618581 0.512246 0.062 Uiso 1 1 calc R U . . .
C41 C 0.4408(9) 0.7495(7) 0.5162(3) 0.0586(19) Uani 1 1 d . . . . .
H41A H 0.342685 0.758794 0.526753 0.070 Uiso 1 1 calc R U . . .
H41B H 0.503929 0.793903 0.535250 0.070 Uiso 1 1 calc R U . . .
C42 C 0.4516(11) 0.7933(6) 0.4707(3) 0.065(2) Uani 1 1 d . . . . .
H42A H 0.552091 0.793608 0.461797 0.078 Uiso 1 1 calc R U . . .
H42B H 0.416911 0.872177 0.469840 0.078 Uiso 1 1 calc R U . . .
C43 C 0.3669(9) 0.7224(6) 0.4392(2) 0.0502(16) Uani 1 1 d . . . . .
H43A H 0.380875 0.752230 0.409654 0.060 Uiso 1 1 calc R U . . .
H43B H 0.265169 0.728845 0.446257 0.060 Uiso 1 1 calc R U . . .
C44 C 0.3776(9) 0.4063(6) 0.4042(2) 0.0531(17) Uani 1 1 d . . . . .
H44A H 0.320354 0.365829 0.382824 0.080 Uiso 1 1 calc R U . . .
H44B H 0.369087 0.368947 0.432256 0.080 Uiso 1 1 calc R U . . .
H44C H 0.476794 0.406126 0.395055 0.080 Uiso 1 1 calc R U . . .

loop_
_atom_site_aniso_label
_atom_site_aniso_U_11
_atom_site_aniso_U_22
_atom_site_aniso_U_33
_atom_site_aniso_U_23
_atom_site_aniso_U_13
_atom_site_aniso_U_12
N1 0.049(3) 0.036(3) 0.046(3) 0.004(2) -0.004(2) -0.005(2)
N2 0.033(2) 0.046(3) 0.041(3) 0.006(2) -0.001(2) -0.001(2)
C1 0.030(3) 0.022(2) 0.043(3) 0.003(2) -0.001(2) -0.0016(19)
C2 0.032(3) 0.029(3) 0.050(3) -0.004(2) -0.001(2) 0.000(2)
C3 0.028(3) 0.029(3) 0.061(4) 0.001(2) -0.006(2) -0.002(2)
C4 0.033(3) 0.040(3) 0.052(4) 0.008(3) 0.000(2) 0.001(2)
C5 0.030(3) 0.050(3) 0.052(4) -0.003(3) 0.003(3) 0.004(2)
C6 0.042(3) 0.046(3) 0.064(5) -0.011(3) 0.000(3) 0.010(3)
C7 0.046(3) 0.033(3) 0.061(4) -0.014(3) 0.001(3) 0.006(3)
C8 0.033(3) 0.032(3) 0.050(4) -0.004(2) -0.003(2) -0.002(2)
C9 0.037(3) 0.024(2) 0.036(3) 0.002(2) -0.001(2) 0.004(2)
C10 0.027(2) 0.033(3) 0.041(3) 0.002(2) -0.001(2) 0.003(2)
C11 0.032(3) 0.025(2) 0.039(3) 0.002(2) -0.004(2) 0.002(2)
C12 0.032(3) 0.026(2) 0.057(4) -0.003(2) -0.005(3) 0.002(2)
C13 0.036(3) 0.027(3) 0.069(5) 0.005(3) -0.007(3) -0.002(2)
C14 0.028(3) 0.038(3) 0.056(4) 0.008(3) -0.003(2) -0.003(2)
C15 0.034(3) 0.048(3) 0.045(4) -0.003(3) 0.004(2) -0.001(3)
C16 0.044(3) 0.055(4) 0.054(4) -0.018(3) 0.001(3) 0.004(3)
C17 0.039(3) 0.040(3) 0.060(4) -0.009(3) -0.001(3) 0.001(3)
C18 0.032(3) 0.032(3) 0.052(4) -0.002(2) 0.000(2) 0.000(2)
C19 0.027(2) 0.035(3) 0.037(3) -0.001(2) -0.001(2) 0.000(2)
C20 0.029(3) 0.033(3) 0.043(3) 0.003(2) -0.004(2) 0.003(2)
C21 0.029(3) 0.021(2) 0.049(3) -0.001(2) 0.002(2) 0.007(2)
C22 0.031(3) 0.024(2) 0.049(3) -0.001(2) 0.000(2) 0.002(2)
C23 0.031(3) 0.027(2) 0.046(3) -0.001(2) -0.003(2) 0.005(2)
C24 0.028(2) 0.021(2) 0.049(3) 0.000(2) -0.002(2) 0.004(2)
C25 0.030(3) 0.030(2) 0.042(3) 0.000(2) 0.001(2) 0.002(2)
C26 0.033(3) 0.028(3) 0.044(3) 0.001(2) -0.003(2) 0.006(2)
C27 0.035(3) 0.028(3) 0.045(3) 0.002(2) 0.000(2) 0.001(2)
C28 0.050(4) 0.038(3) 0.043(4) -0.003(3) -0.002(3) -0.004(3)
C29 0.050(4) 0.038(3) 0.055(4) 0.001(3) -0.005(3) -0.008(3)
C30 0.049(4) 0.055(4) 0.057(4) 0.008(3) -0.001(3) 0.005(3)
C31 0.066(5) 0.047(4) 0.073(5) -0.011(4) -0.003(4) 0.012(4)
C32 0.075(5) 0.038(4) 0.088(6) 0.008(4) -0.013(5) 0.002(4)
C33 0.070(5) 0.046(4) 0.059(5) 0.013(3) 0.002(4) -0.003(3)
C34 0.076(5) 0.048(4) 0.048(4) -0.001(3) -0.009(4) 0.005(4)
C35 0.068(5) 0.042(3) 0.045(4) 0.002(3) 0.001(3) 0.003(3)
C36 0.026(2) 0.035(3) 0.051(4) 0.000(2) 0.001(2) 0.003(2)
C37 0.036(3) 0.043(3) 0.044(4) 0.000(3) 0.000(2) -0.003(2)
C38 0.039(3) 0.037(3) 0.049(4) -0.001(2) 0.000(3) 0.002(3)
C39 0.053(4) 0.047(3) 0.042(4) 0.002(3) -0.002(3) 0.001(3)
C40 0.062(4) 0.049(4) 0.044(4) -0.002(3) -0.008(3) 0.002(3)
C41 0.066(5) 0.052(4) 0.058(5) -0.009(3) 0.000(4) 0.000(3)
C42 0.095(6) 0.040(4) 0.061(5) -0.003(3) 0.002(4) -0.001(4)
C43 0.069(4) 0.037(3) 0.045(4) 0.004(3) -0.001(3) 0.006(3)
C44 0.076(5) 0.037(3) 0.046(4) 0.002(3) -0.008(3) -0.001(3)

loop_
_atom_type_symbol
_atom_type_description
_atom_type_scat_dispersion_real
_atom_type_scat_dispersion_imag
_atom_type_scat_source
C C 0.0181 0.0091 'International Tables Vol C Tables 4.2.6.8 and 6.1.1.4'
H H 0.0000 0.0000 'International Tables Vol C Tables 4.2.6.8 and 6.1.1.4'
N N 0.0311 0.0180 'International Tables Vol C Tables 4.2.6.8 and 6.1.1.4'

loop_
_geom_angle_atom_site_label_1
_geom_angle_atom_site_label_2
_geom_angle_atom_site_label_3
_geom_angle
_geom_angle_site_symmetry_1
_geom_angle_site_symmetry_3
_geom_angle_publ_flag
C27 N1 C28 116.8(6) . . ?
C36 N2 C37 118.8(5) . . ?
C2 C1 C9 118.7(5) . . ?
C2 C1 C21 119.7(5) . . ?
C9 C1 C21 121.6(5) . . ?
C1 C2 C3 121.2(6) . . ?
C1 C2 H2 119.4 . . ?
C3 C2 H2 119.4 . . ?
C4 C3 C2 120.3(6) . . ?
C4 C3 H3 119.8 . . ?
C2 C3 H3 119.8 . . ?
C3 C4 C10 121.5(6) . . ?
C3 C4 H4 119.3 . . ?
C10 C4 H4 119.3 . . ?
C6 C5 C10 121.1(6) . . ?
C6 C5 H5 119.4 . . ?
C10 C5 H5 119.4 . . ?
C5 C6 C7 119.4(6) . . ?
C5 C6 H6 120.3 . . ?
C7 C6 H6 120.3 . . ?
C8 C7 C6 121.2(6) . . ?
C8 C7 H7 119.4 . . ?
C6 C7 H7 119.4 . . ?
C7 C8 C9 120.2(6) . . ?
C7 C8 H8 119.9 . . ?
C9 C8 H8 119.9 . . ?
C10 C9 C8 118.8(5) . . ?
C10 C9 C1 119.7(5) . . ?
C8 C9 C1 121.4(5) . . ?
C5 C10 C4 122.3(5) . . ?
C5 C10 C9 119.2(5) . . ?
C4 C10 C9 118.5(5) . . ?
C12 C11 C19 119.7(5) . . ?
C12 C11 C24 119.2(5) . . ?
C19 C11 C24 121.2(5) . . ?
C11 C12 C13 121.2(6) . . ?
C11 C12 H12 119.4 . . ?
C13 C12 H12 119.4 . . ?
C14 C13 C12 120.6(6) . . ?
C14 C13 H13 119.7 . . ?
C12 C13 H13 119.7 . . ?
C13 C14 C20 119.8(5) . . ?
C13 C14 H14 120.1 . . ?
C20 C14 H14 120.1 . . ?
C16 C15 C20 120.2(6) . . ?
C16 C15 H15 119.9 . . ?
C20 C15 H15 119.9 . . ?
C15 C16 C17 120.2(6) . . ?
C15 C16 H16 119.9 . . ?
C17 C16 H16 119.9 . . ?
C18 C17 C16 120.6(6) . . ?
C18 C17 H17 119.7 . . ?
C16 C17 H17 119.7 . . ?
C17 C18 C19 120.8(6) . . ?
C17 C18 H18 119.6 . . ?
C19 C18 H18 119.6 . . ?
C20 C19 C11 118.8(5) . . ?
C20 C19 C18 118.4(5) . . ?
C11 C19 C18 122.8(5) . . ?
C19 C20 C15 119.7(6) . . ?
C19 C20 C14 119.8(5) . . ?
C15 C20 C14 120.5(5) . . ?
C26 C21 C22 119.1(5) . . ?
C26 C21 C1 119.4(5) . . ?
C22 C21 C1 121.4(5) . . ?
C21 C22 C23 119.0(6) . . ?
C21 C22 C27 120.9(5) . . ?
C23 C22 C27 120.0(5) . . ?
C24 C23 C22 121.3(5) . . ?
C24 C23 H23 119.3 . . ?
C22 C23 H23 119.3 . . ?
C23 C24 C25 118.7(5) . . ?
C23 C24 C11 118.5(5) . . ?
C25 C24 C11 122.8(5) . . ?
C26 C25 C24 119.2(5) . . ?
C26 C25 C36 119.1(5) . . ?
C24 C25 C36 121.5(5) . . ?
C21 C26 C25 122.5(5) . . ?
C21 C26 H26 118.7 . . ?
C25 C26 H26 118.7 . . ?
N1 C27 C22 125.9(6) . . ?
N1 C27 H27 117.1 . . ?
C22 C27 H27 117.1 . . ?
N1 C28 C29 110.2(6) . . ?
N1 C28 C35 107.0(5) . . ?
C29 C28 C35 113.6(6) . . ?
N1 C28 H28 108.6 . . ?
C29 C28 H28 108.6 . . ?
C35 C28 H28 108.6 . . ?
C30 C29 C28 112.3(6) . . ?
C30 C29 C34 108.8(6) . . ?
C28 C29 C34 113.2(6) . . ?
C30 C29 H29 107.4 . . ?
C28 C29 H29 107.4 . . ?
C34 C29 H29 107.4 . . ?
C29 C30 C31 113.7(6) . . ?
C29 C30 H30A 108.8 . . ?
C31 C30 H30A 108.8 . . ?
C29 C30 H30B 108.8 . . ?
C31 C30 H30B 108.8 . . ?
H30A C30 H30B 107.7 . . ?
C32 C31 C30 110.3(7) . . ?
C32 C31 H31A 109.6 . . ?
C30 C31 H31A 109.6 . . ?
C32 C31 H31B 109.6 . . ?
C30 C31 H31B 109.6 . . ?
H31A C31 H31B 108.1 . . ?
C31 C32 C33 111.7(6) . . ?
C31 C32 H32A 109.3 . . ?
C33 C32 H32A 109.3 . . ?
C31 C32 H32B 109.3 . . ?
C33 C32 H32B 109.3 . . ?
H32A C32 H32B 107.9 . . ?
C34 C33 C32 110.3(7) . . ?
C34 C33 H33A 109.6 . . ?
C32 C33 H33A 109.6 . . ?
C34 C33 H33B 109.6 . . ?
C32 C33 H33B 109.6 . . ?
H33A C33 H33B 108.1 . . ?
C33 C34 C29 112.7(6) . . ?
C33 C34 H34A 109.1 . . ?
C29 C34 H34A 109.1 . . ?
C33 C34 H34B 109.1 . . ?
C29 C34 H34B 109.1 . . ?
H34A C34 H34B 107.8 . . ?
C28 C35 H35A 109.5 . . ?
C28 C35 H35B 109.5 . . ?
H35A C35 H35B 109.5 . . ?
C28 C35 H35C 109.5 . . ?
H35A C35 H35C 109.5 . . ?
H35B C35 H35C 109.5 . . ?
N2 C36 C25 120.7(5) . . ?
N2 C36 H36 119.7 . . ?
C25 C36 H36 119.7 . . ?
N2 C37 C38 110.1(5) . . ?
N2 C37 C44 105.7(5) . . ?
C38 C37 C44 112.9(6) . . ?
N2 C37 H37 109.3 . . ?
C38 C37 H37 109.3 . . ?
C44 C37 H37 109.3 . . ?
C39 C38 C43 109.7(6) . . ?
C39 C38 C37 113.2(5) . . ?
C43 C38 C37 111.6(6) . . ?
C39 C38 H38 107.4 . . ?
C43 C38 H38 107.4 . . ?
C37 C38 H38 107.4 . . ?
C38 C39 C40 113.0(6) . . ?
C38 C39 H39A 109.0 . . ?
C40 C39 H39A 109.0 . . ?
C38 C39 H39B 109.0 . . ?
C40 C39 H39B 109.0 . . ?
H39A C39 H39B 107.8 . . ?
C41 C40 C39 112.1(6) . . ?
C41 C40 H40A 109.2 . . ?
C39 C40 H40A 109.2 . . ?
C41 C40 H40B 109.2 . . ?
C39 C40 H40B 109.2 . . ?
H40A C40 H40B 107.9 . . ?
C42 C41 C40 110.7(6) . . ?
C42 C41 H41A 109.5 . . ?
C40 C41 H41A 109.5 . . ?
C42 C41 H41B 109.5 . . ?
C40 C41 H41B 109.5 . . ?
H41A C41 H41B 108.1 . . ?
C41 C42 C43 112.2(7) . . ?
C41 C42 H42A 109.2 . . ?
C43 C42 H42A 109.2 . . ?
C41 C42 H42B 109.2 . . ?
C43 C42 H42B 109.2 . . ?
H42A C42 H42B 107.9 . . ?
C42 C43 C38 112.3(6) . . ?
C42 C43 H43A 109.1 . . ?
C38 C43 H43A 109.1 . . ?
C42 C43 H43B 109.1 . . ?
C38 C43 H43B 109.1 . . ?
H43A C43 H43B 107.9 . . ?
C37 C44 H44A 109.5 . . ?
C37 C44 H44B 109.5 . . ?
H44A C44 H44B 109.5 . . ?
C37 C44 H44C 109.5 . . ?
H44A C44 H44C 109.5 . . ?
H44B C44 H44C 109.5 . . ?

loop_
_geom_bond_atom_site_label_1
_geom_bond_atom_site_label_2
_geom_bond_distance
_geom_bond_site_symmetry_2
_geom_bond_publ_flag
N1 C27 1.259(8) . ?
N1 C28 1.460(8) . ?
N2 C36 1.274(8) . ?
N2 C37 1.462(8) . ?
C1 C2 1.388(8) . ?
C1 C9 1.427(8) . ?
C1 C21 1.490(8) . ?
C2 C3 1.395(8) . ?
C2 H2 0.9500 . ?
C3 C4 1.358(9) . ?
C3 H3 0.9500 . ?
C4 C10 1.408(9) . ?
C4 H4 0.9500 . ?
C5 C6 1.393(10) . ?
C5 C10 1.405(9) . ?
C5 H5 0.9500 . ?
C6 C7 1.397(10) . ?
C6 H6 0.9500 . ?
C7 C8 1.377(9) . ?
C7 H7 0.9500 . ?
C8 C9 1.427(8) . ?
C8 H8 0.9500 . ?
C9 C10 1.420(8) . ?
C11 C12 1.384(8) . ?
C11 C19 1.428(8) . ?
C11 C24 1.499(8) . ?
C12 C13 1.396(9) . ?
C12 H12 0.9500 . ?
C13 C14 1.374(10) . ?
C13 H13 0.9500 . ?
C14 C20 1.427(9) . ?
C14 H14 0.9500 . ?
C15 C16 1.376(10) . ?
C15 C20 1.416(9) . ?
C15 H15 0.9500 . ?
C16 C17 1.410(10) . ?
C16 H16 0.9500 . ?
C17 C18 1.359(9) . ?
C17 H17 0.9500 . ?
C18 C19 1.430(8) . ?
C18 H18 0.9500 . ?
C19 C20 1.414(8) . ?
C21 C26 1.378(9) . ?
C21 C22 1.397(8) . ?
C22 C23 1.419(8) . ?
C22 C27 1.464(9) . ?
C23 C24 1.391(9) . ?
C23 H23 0.9500 . ?
C24 C25 1.408(8) . ?
C25 C26 1.392(8) . ?
C25 C36 1.478(9) . ?
C26 H26 0.9500 . ?
C27 H27 0.9500 . ?
C28 C29 1.525(9) . ?
C28 C35 1.540(9) . ?
C28 H28 1.0000 . ?
C29 C30 1.505(10) . ?
C29 C34 1.539(10) . ?
C29 H29 1.0000 . ?
C30 C31 1.521(11) . ?
C30 H30A 0.9900 . ?
C30 H30B 0.9900 . ?
C31 C32 1.508(13) . ?
C31 H31A 0.9900 . ?
C31 H31B 0.9900 . ?
C32 C33 1.535(12) . ?
C32 H32A 0.9900 . ?
C32 H32B 0.9900 . ?
C33 C34 1.532(11) . ?
C33 H33A 0.9900 . ?
C33 H33B 0.9900 . ?
C34 H34A 0.9900 . ?
C34 H34B 0.9900 . ?
C35 H35A 0.9800 . ?
C35 H35B 0.9800 . ?
C35 H35C 0.9800 . ?
C36 H36 0.9500 . ?
C37 C38 1.524(9) . ?
C37 C44 1.540(9) . ?
C37 H37 1.0000 . ?
C38 C39 1.508(9) . ?
C38 C43 1.519(9) . ?
C38 H38 1.0000 . ?
C39 C40 1.529(10) . ?
C39 H39A 0.9900 . ?
C39 H39B 0.9900 . ?
C40 C41 1.514(10) . ?
C40 H40A 0.9900 . ?
C40 H40B 0.9900 . ?
C41 C42 1.506(12) . ?
C41 H41A 0.9900 . ?
C41 H41B 0.9900 . ?
C42 C43 1.518(11) . ?
C42 H42A 0.9900 . ?
C42 H42B 0.9900 . ?
C43 H43A 0.9900 . ?
C43 H43B 0.9900 . ?
C44 H44A 0.9800 . ?
C44 H44B 0.9800 . ?
C44 H44C 0.9800 . ?

loop_
_geom_torsion_atom_site_label_1
_geom_torsion_atom_site_label_2
_geom_torsion_atom_site_label_3
_geom_torsion_atom_site_label_4
_geom_torsion
_geom_torsion_site_symmetry_1
_geom_torsion_site_symmetry_2
_geom_torsion_site_symmetry_3
_geom_torsion_site_symmetry_4
_geom_torsion_publ_flag
C9 C1 C2 C3 2.4(9) . . . . ?
C21 C1 C2 C3 -179.9(5) . . . . ?
C1 C2 C3 C4 0.3(9) . . . . ?
C2 C3 C4 C10 -1.9(9) . . . . ?
C10 C5 C6 C7 0.0(11) . . . . ?
C5 C6 C7 C8 1.5(11) . . . . ?
C6 C7 C8 C9 -0.7(10) . . . . ?
C7 C8 C9 C10 -1.5(9) . . . . ?
C7 C8 C9 C1 -179.6(6) . . . . ?
C2 C1 C9 C10 -3.5(8) . . . . ?
C21 C1 C9 C10 178.8(5) . . . . ?
C2 C1 C9 C8 174.6(6) . . . . ?
C21 C1 C9 C8 -3.1(8) . . . . ?
C6 C5 C10 C4 176.8(6) . . . . ?
C6 C5 C10 C9 -2.1(10) . . . . ?
C3 C4 C10 C5 -178.2(6) . . . . ?
C3 C4 C10 C9 0.7(9) . . . . ?
C8 C9 C10 C5 2.8(9) . . . . ?
C1 C9 C10 C5 -179.0(6) . . . . ?
C8 C9 C10 C4 -176.2(5) . . . . ?
C1 C9 C10 C4 2.0(8) . . . . ?
C19 C11 C12 C13 -1.3(9) . . . . ?
C24 C11 C12 C13 179.8(6) . . . . ?
C11 C12 C13 C14 -1.5(10) . . . . ?
C12 C13 C14 C20 2.9(10) . . . . ?
C20 C15 C16 C17 -0.2(11) . . . . ?
C15 C16 C17 C18 -1.8(11) . . . . ?
C16 C17 C18 C19 1.9(10) . . . . ?
C12 C11 C19 C20 2.6(8) . . . . ?
C24 C11 C19 C20 -178.6(5) . . . . ?
C12 C11 C19 C18 -174.9(6) . . . . ?
C24 C11 C19 C18 3.9(9) . . . . ?
C17 C18 C19 C20 -0.2(9) . . . . ?
C17 C18 C19 C11 177.3(6) . . . . ?
C11 C19 C20 C15 -179.2(6) . . . . ?
C18 C19 C20 C15 -1.6(8) . . . . ?
C11 C19 C20 C14 -1.1(8) . . . . ?
C18 C19 C20 C14 176.5(5) . . . . ?
C16 C15 C20 C19 1.8(10) . . . . ?
C16 C15 C20 C14 -176.3(6) . . . . ?
C13 C14 C20 C19 -1.6(9) . . . . ?
C13 C14 C20 C15 176.5(6) . . . . ?
C2 C1 C21 C26 -63.0(7) . . . . ?
C9 C1 C21 C26 114.6(6) . . . . ?
C2 C1 C21 C22 117.7(6) . . . . ?
C9 C1 C21 C22 -64.6(7) . . . . ?
C26 C21 C22 C23 0.0(7) . . . . ?
C1 C21 C22 C23 179.3(5) . . . . ?
C26 C21 C22 C27 177.3(5) . . . . ?
C1 C21 C22 C27 -3.4(8) . . . . ?
C21 C22 C23 C24 1.2(8) . . . . ?
C27 C22 C23 C24 -176.1(5) . . . . ?
C22 C23 C24 C25 -3.3(8) . . . . ?
C22 C23 C24 C11 179.7(5) . . . . ?
C12 C11 C24 C23 62.3(7) . . . . ?
C19 C11 C24 C23 -116.5(6) . . . . ?
C12 C11 C24 C25 -114.5(6) . . . . ?
C19 C11 C24 C25 66.6(7) . . . . ?
C23 C24 C25 C26 4.1(8) . . . . ?
C11 C24 C25 C26 -179.0(5) . . . . ?
C23 C24 C25 C36 -170.2(5) . . . . ?
C11 C24 C25 C36 6.7(8) . . . . ?
C22 C21 C26 C25 0.9(8) . . . . ?
C1 C21 C26 C25 -178.4(5) . . . . ?
C24 C25 C26 C21 -3.0(8) . . . . ?
C36 C25 C26 C21 171.4(5) . . . . ?
C28 N1 C27 C22 -178.6(5) . . . . ?
C21 C22 C27 N1 160.1(6) . . . . ?
C23 C22 C27 N1 -22.7(9) . . . . ?
C27 N1 C28 C29 -136.8(6) . . . . ?
C27 N1 C28 C35 99.2(7) . . . . ?
N1 C28 C29 C30 54.4(7) . . . . ?
C35 C28 C29 C30 174.4(6) . . . . ?
N1 C28 C29 C34 178.1(6) . . . . ?
C35 C28 C29 C34 -61.9(8) . . . . ?
C28 C29 C30 C31 70.5(8) . . . . ?
C34 C29 C30 C31 -55.7(9) . . . . ?
C29 C30 C31 C32 57.1(9) . . . . ?
C30 C31 C32 C33 -55.3(9) . . . . ?
C31 C32 C33 C34 54.9(10) . . . . ?
C32 C33 C34 C29 -54.8(9) . . . . ?
C30 C29 C34 C33 54.6(9) . . . . ?
C28 C29 C34 C33 -71.0(8) . . . . ?
C37 N2 C36 C25 -172.0(5) . . . . ?
C26 C25 C36 N2 -5.2(9) . . . . ?
C24 C25 C36 N2 169.1(6) . . . . ?
C36 N2 C37 C38 -135.0(6) . . . . ?
C36 N2 C37 C44 102.8(7) . . . . ?
N2 C37 C38 C39 179.5(5) . . . . ?
C44 C37 C38 C39 -62.6(8) . . . . ?
N2 C37 C38 C43 55.3(7) . . . . ?
C44 C37 C38 C43 173.1(6) . . . . ?
C43 C38 C39 C40 -53.6(8) . . . . ?
C37 C38 C39 C40 -178.9(6) . . . . ?
C38 C39 C40 C41 53.9(9) . . . . ?
C39 C40 C41 C42 -52.8(10) . . . . ?
C40 C41 C42 C43 54.3(10) . . . . ?
C41 C42 C43 C38 -56.2(10) . . . . ?
C39 C38 C43 C42 54.6(8) . . . . ?
C37 C38 C43 C42 -179.2(6) . . . . ?
